data_7156966
loop_
_publ_author_name
'Shirley, Harry J.'
'Bray, Christopher D.'

_publ_section_title
;
 A biomimetic approach towards phorone sesterterpenoids.
;
_journal_issue 29
_journal_name_full 'Organic &amp; biomolecular chemistry'
_journal_page_first 6985
_journal_page_last 6988
_journal_paper_doi 10.1039/c9ob00745h
_journal_volume 17
_journal_year 2019
_chemical_formula_moiety 'C15 H26 O3'
_chemical_formula_sum 'C15 H26 O3'
_chemical_formula_weight 254.36
_space_group_crystal_system monoclinic
_space_group_IT_number 14
_space_group_name_Hall '-P 2ybc'
_space_group_name_H-M_alt 'P 1 21/c 1'
_symmetry_space_group_name_Hall '-P 2ybc'
_symmetry_space_group_name_H-M 'P 1 21/c 1'
_atom_sites_solution_hydrogens geom
_audit_block_doi 10.5517/cc1414s3
_audit_creation_method SHELXL-2013
_audit_update_record
;
2019-03-26 deposited with the CCDC.    2019-05-15 downloaded from the CCDC.
;
_cell_angle_alpha 90
_cell_angle_beta 109.924(2)
_cell_angle_gamma 90
_cell_formula_units_Z 4
_cell_length_a 9.7264(7)
_cell_length_b 13.0927(9)
_cell_length_c 11.7193(8)
_cell_measurement_reflns_used 19755
_cell_measurement_temperature 100(2)
_cell_measurement_theta_max 27.5
_cell_measurement_theta_min 2.4
_cell_volume 1403.07(17)
_computing_cell_refinement
;
Rigaku CrystalClear-SM Expert 3.1 b27
;
_computing_data_collection
;
Rigaku CrystalClear-SM Expert 3.1 b27
;
_computing_data_reduction
;
Rigaku CrystalClear-SM Expert 3.1 b27
;
_computing_molecular_graphics 'ORTEP3 for Windows (Farrugia, 1997)'
_computing_publication_material 'WINGX (Farrugia, 1998)'
_computing_structure_refinement 'SHELXL-2013 (Sheldrick, 2013)'
_computing_structure_solution 'SUPERFLIP (Palatinus & Chapuis, 2007'
_diffrn_ambient_temperature 100(2)
_diffrn_detector 'CCD plate'
_diffrn_detector_area_resol_mean 28.5714
_diffrn_detector_type 'Rigaku HG Saturn724+ (2x2 bin mode)'
_diffrn_measured_fraction_theta_full 0.998
_diffrn_measured_fraction_theta_max 0.998
_diffrn_measurement_device 'four-circle \k goniometer'
_diffrn_measurement_device_type 'Rigaku AFC12 (Right)'
_diffrn_measurement_method 'profile data from \w-scans'
_diffrn_measurement_specimen_support 'MiTeGen MicroMesh'
_diffrn_radiation_collimation 'Confocal mirrors, HF Varimax '
_diffrn_radiation_type MoK\a
_diffrn_radiation_wavelength 0.71075
_diffrn_reflns_av_R_equivalents 0.0534
_diffrn_reflns_av_unetI/netI 0.0277
_diffrn_reflns_Laue_measured_fraction_full 0.998
_diffrn_reflns_Laue_measured_fraction_max 0.998
_diffrn_reflns_limit_h_max 12
_diffrn_reflns_limit_h_min -12
_diffrn_reflns_limit_k_max 16
_diffrn_reflns_limit_k_min -17
_diffrn_reflns_limit_l_max 15
_diffrn_reflns_limit_l_min -15
_diffrn_reflns_number 22411
_diffrn_reflns_point_group_measured_fraction_full 0.998
_diffrn_reflns_point_group_measured_fraction_max 0.998
_diffrn_reflns_theta_full 25.242
_diffrn_reflns_theta_max 27.476
_diffrn_reflns_theta_min 3.112
_diffrn_source 'Rotating Anode'
_diffrn_source_current 55.0
_diffrn_source_power 2.475
_diffrn_source_voltage 45.0
_exptl_absorpt_coefficient_mu 0.082
_exptl_absorpt_correction_T_max 1.000
_exptl_absorpt_correction_T_min 0.741
_exptl_absorpt_correction_type multi-scan
_exptl_absorpt_process_details
;
Rigaku CrystalClear-SM Expert 3.1 b27
;
_exptl_crystal_colour Colourless
_exptl_crystal_density_diffrn 1.204
_exptl_crystal_description Plate
_exptl_crystal_F_000 560
_exptl_crystal_size_max 0.130
_exptl_crystal_size_mid 0.060
_exptl_crystal_size_min 0.005
_refine_diff_density_max 0.345
_refine_diff_density_min -0.177
_refine_diff_density_rms 0.044
_refine_ls_extinction_method none
_refine_ls_goodness_of_fit_ref 1.055
_refine_ls_hydrogen_treatment constr
_refine_ls_matrix_type full
_refine_ls_number_parameters 169
_refine_ls_number_reflns 3215
_refine_ls_number_restraints 0
_refine_ls_restrained_S_all 1.055
_refine_ls_R_factor_all 0.0582
_refine_ls_R_factor_gt 0.0440
_refine_ls_shift/su_max 0.000
_refine_ls_shift/su_mean 0.000
_refine_ls_structure_factor_coef Fsqd
_refine_ls_weighting_details 'w=1/[\s^2^(Fo^2^)+(0.0527P)^2^+0.5327P] where P=(Fo^2^+2Fc^2^)/3'
_refine_ls_weighting_scheme calc
_refine_ls_wR_factor_gt 0.1067
_refine_ls_wR_factor_ref 0.1150
_reflns_Friedel_coverage 0.000
_reflns_number_gt 2611
_reflns_number_total 3215
_reflns_threshold_expression 'I > 2\s(I)'
_cod_data_source_file c9ob00745h2.cif
_cod_data_source_block 2014ncs0445
_cod_depositor_comments
;
The following automatic conversions were performed:

'_exptl_absorpt_correction_type' value 'Multi-scan' changed to
'multi-scan' according to
/home/data/users/saulius/crontab/automatic-downloads/rss-feeds/RSC/lib/dictionaries/cif_core.dic
dictionary named 'cif_core.dic' version 2.4.2 from 2011-04-26.

Automatic conversion script
Id: cif_fix_values 4973 2017-02-22 13:04:09Z antanas 

 Adding full bibliography for 7156966--7156967.cif.
;
_cod_database_code 7156966
_shelx_space_group_comment
;
The symmetry employed for this shelxl refinement is uniquely defined
by the following loop, which should always be used as a source of
symmetry information in preference to the above space-group names.
They are only intended as comments.
;
_shelx_estimated_absorpt_t_min 0.989
_shelx_estimated_absorpt_t_max 1.000
_shelxl_version_number 2013-4

loop_
_space_group_symop_operation_xyz
'x, y, z'
'-x, y+1/2, -z+1/2'
'-x, -y, -z'
'x, -y-1/2, z-1/2'

loop_
_atom_site_label
_atom_site_type_symbol
_atom_site_fract_x
_atom_site_fract_y
_atom_site_fract_z
_atom_site_U_iso_or_equiv
_atom_site_adp_type
_atom_site_occupancy
_atom_site_site_symmetry_order
_atom_site_calc_flag
_atom_site_refinement_flags_posn
_atom_site_refinement_flags_adp
C1 C 0.07798(14) 0.57640(9) 0.12443(12) 0.0177(3) Uani 1 1 d . .
H1A H 0.0741 0.5760 0.0381 0.021 Uiso 1 1 calc R U
C2 C -0.07396(14) 0.60487(10) 0.12517(12) 0.0201(3) Uani 1 1 d . .
H2A H -0.1436 0.5510 0.0818 0.024 Uiso 1 1 calc R U
H2B H -0.0716 0.6056 0.2103 0.024 Uiso 1 1 calc R U
C3 C -0.13154(15) 0.70780(10) 0.06744(12) 0.0202(3) Uani 1 1 d . .
C4 C -0.01102(14) 0.79055(10) 0.11771(12) 0.0185(3) Uani 1 1 d . .
H4 H -0.0023 0.8028 0.2041 0.022 Uiso 1 1 calc R U
C5 C 0.14555(14) 0.76101(10) 0.11833(12) 0.0190(3) Uani 1 1 d . .
C6 C 0.18929(14) 0.65872(9) 0.19249(11) 0.0170(3) Uani 1 1 d . .
H6 H 0.1690 0.6711 0.2694 0.020 Uiso 1 1 calc R U
C7 C 0.35502(14) 0.62819(10) 0.23395(12) 0.0211(3) Uani 1 1 d . .
C8 C 0.44874(15) 0.72295(11) 0.28811(13) 0.0256(3) Uani 1 1 d . .
H8A H 0.4394 0.7378 0.3680 0.031 Uiso 1 1 calc R U
H8B H 0.5525 0.7060 0.3025 0.031 Uiso 1 1 calc R U
C9 C 0.41070(16) 0.81927(11) 0.21119(15) 0.0287(3) Uani 1 1 d . .
H9A H 0.4281 0.8080 0.1337 0.034 Uiso 1 1 calc R U
H9B H 0.4741 0.8762 0.2545 0.034 Uiso 1 1 calc R U
C10 C 0.25070(16) 0.84714(10) 0.18551(14) 0.0244(3) Uani 1 1 d . .
H10A H 0.2275 0.9100 0.1357 0.029 Uiso 1 1 calc R U
H10B H 0.2354 0.8617 0.2632 0.029 Uiso 1 1 calc R U
C11 C -0.06420(15) 0.88910(10) 0.05033(13) 0.0224(3) Uani 1 1 d . .
H11 H -0.0816 0.8899 -0.0345 0.027 Uiso 1 1 calc R U
C12 C -0.26824(15) 0.73754(12) 0.09685(14) 0.0270(3) Uani 1 1 d . .
H12A H -0.3420 0.6836 0.0688 0.040 Uiso 1 1 calc R U
H12B H -0.3078 0.8018 0.0558 0.040 Uiso 1 1 calc R U
H12C H -0.2423 0.7462 0.1847 0.040 Uiso 1 1 calc R U
C13 C 0.14957(16) 0.75527(11) -0.01211(12) 0.0233(3) Uani 1 1 d . .
H13A H 0.2493 0.7396 -0.0091 0.035 Uiso 1 1 calc R U
H13B H 0.1190 0.8210 -0.0528 0.035 Uiso 1 1 calc R U
H13C H 0.0830 0.7015 -0.0572 0.035 Uiso 1 1 calc R U
C14 C 0.39183(16) 0.55076(11) 0.33978(13) 0.0249(3) Uani 1 1 d . .
H14A H 0.3486 0.5738 0.3996 0.037 Uiso 1 1 calc R U
H14B H 0.4982 0.5458 0.3784 0.037 Uiso 1 1 calc R U
H14C H 0.3520 0.4836 0.3084 0.037 Uiso 1 1 calc R U
C15 C 0.40214(16) 0.58026(11) 0.13317(13) 0.0253(3) Uani 1 1 d . .
H15A H 0.5046 0.5588 0.1671 0.038 Uiso 1 1 calc R U
H15B H 0.3913 0.6307 0.0689 0.038 Uiso 1 1 calc R U
H15C H 0.3405 0.5208 0.0993 0.038 Uiso 1 1 calc R U
O1 O 0.11142(11) 0.47442(7) 0.17096(8) 0.0215(2) Uani 1 1 d . .
H1 H 0.1002 0.4703 0.2388 0.032 Uiso 1 1 calc R U
O2 O -0.17327(11) 0.70428(8) -0.06266(9) 0.0251(2) Uani 1 1 d . .
H2 H -0.1552 0.6460 -0.0841 0.038 Uiso 1 1 calc R U
O3 O -0.08621(12) 0.96718(7) 0.09666(9) 0.0271(2) Uani 1 1 d . .

loop_
_atom_site_aniso_label
_atom_site_aniso_U_11
_atom_site_aniso_U_22
_atom_site_aniso_U_33
_atom_site_aniso_U_23
_atom_site_aniso_U_13
_atom_site_aniso_U_12
C1 0.0235(6) 0.0129(6) 0.0170(6) 0.0013(5) 0.0074(5) -0.0009(5)
C2 0.0233(6) 0.0171(6) 0.0203(6) -0.0007(5) 0.0079(5) -0.0028(5)
C3 0.0229(6) 0.0190(6) 0.0187(6) -0.0008(5) 0.0069(5) 0.0012(5)
C4 0.0245(7) 0.0152(6) 0.0169(6) -0.0003(5) 0.0086(5) 0.0013(5)
C5 0.0234(6) 0.0149(6) 0.0199(6) -0.0003(5) 0.0087(5) -0.0005(5)
C6 0.0210(6) 0.0142(6) 0.0168(6) -0.0006(5) 0.0077(5) -0.0013(5)
C7 0.0203(6) 0.0201(6) 0.0224(7) 0.0004(5) 0.0066(5) 0.0000(5)
C8 0.0215(7) 0.0262(7) 0.0275(7) -0.0033(6) 0.0062(6) -0.0037(5)
C9 0.0287(7) 0.0225(7) 0.0354(8) -0.0040(6) 0.0116(6) -0.0080(6)
C10 0.0291(7) 0.0155(6) 0.0291(7) -0.0004(5) 0.0106(6) -0.0037(5)
C11 0.0292(7) 0.0199(6) 0.0202(7) 0.0008(5) 0.0112(5) 0.0017(5)
C12 0.0234(7) 0.0268(7) 0.0313(8) -0.0018(6) 0.0100(6) 0.0017(6)
C13 0.0311(7) 0.0200(6) 0.0221(7) 0.0038(5) 0.0133(6) 0.0027(5)
C14 0.0240(7) 0.0245(7) 0.0245(7) 0.0027(6) 0.0059(6) 0.0030(5)
C15 0.0255(7) 0.0246(7) 0.0285(7) 0.0002(6) 0.0125(6) 0.0019(6)
O1 0.0307(5) 0.0141(4) 0.0202(5) 0.0009(4) 0.0092(4) 0.0002(4)
O2 0.0317(5) 0.0218(5) 0.0180(5) -0.0023(4) 0.0033(4) 0.0058(4)
O3 0.0388(6) 0.0177(5) 0.0284(5) -0.0002(4) 0.0164(5) 0.0051(4)

loop_
_atom_type_symbol
_atom_type_description
_atom_type_scat_dispersion_real
_atom_type_scat_dispersion_imag
_atom_type_scat_source
C C 0.0033 0.0016 'International Tables Vol C Tables 4.2.6.8 and 6.1.1.4'
H H 0.0000 0.0000 'International Tables Vol C Tables 4.2.6.8 and 6.1.1.4'
O O 0.0106 0.0060 'International Tables Vol C Tables 4.2.6.8 and 6.1.1.4'

loop_
_geom_angle_atom_site_label_1
_geom_angle_atom_site_label_2
_geom_angle_atom_site_label_3
_geom_angle
O1 C1 C2 108.61(10)
O1 C1 C6 115.12(10)
C2 C1 C6 109.66(10)
O1 C1 H1A 107.7
C2 C1 H1A 107.7
C6 C1 H1A 107.7
C3 C2 C1 115.01(11)
C3 C2 H2A 108.5
C1 C2 H2A 108.5
C3 C2 H2B 108.5
C1 C2 H2B 108.5
H2A C2 H2B 107.5
O2 C3 C2 111.71(10)
O2 C3 C12 107.06(11)
C2 C3 C12 109.87(11)
O2 C3 C4 109.11(11)
C2 C3 C4 109.36(11)
C12 C3 C4 109.69(11)
C11 C4 C3 108.50(11)
C11 C4 C5 111.86(11)
C3 C4 C5 115.76(11)
C11 C4 H4 106.7
C3 C4 H4 106.7
C5 C4 H4 106.7
C13 C5 C10 107.70(11)
C13 C5 C4 111.06(11)
C10 C5 C4 107.17(11)
C13 C5 C6 114.33(10)
C10 C5 C6 109.39(10)
C4 C5 C6 106.96(10)
C1 C6 C7 116.62(11)
C1 C6 C5 107.39(10)
C7 C6 C5 116.34(10)
C1 C6 H6 105.1
C7 C6 H6 105.1
C5 C6 H6 105.1
C15 C7 C8 110.80(12)
C15 C7 C14 107.47(11)
C8 C7 C14 104.74(11)
C15 C7 C6 114.18(11)
C8 C7 C6 108.87(11)
C14 C7 C6 110.37(11)
C9 C8 C7 115.65(12)
C9 C8 H8A 108.4
C7 C8 H8A 108.4
C9 C8 H8B 108.4
C7 C8 H8B 108.4
H8A C8 H8B 107.4
C8 C9 C10 109.95(12)
C8 C9 H9A 109.7
C10 C9 H9A 109.7
C8 C9 H9B 109.7
C10 C9 H9B 109.7
H9A C9 H9B 108.2
C9 C10 C5 112.30(11)
C9 C10 H10A 109.1
C5 C10 H10A 109.1
C9 C10 H10B 109.1
C5 C10 H10B 109.1
H10A C10 H10B 107.9
O3 C11 C4 124.68(12)
O3 C11 H11 117.7
C4 C11 H11 117.7
C3 C12 H12A 109.5
C3 C12 H12B 109.5
H12A C12 H12B 109.5
C3 C12 H12C 109.5
H12A C12 H12C 109.5
H12B C12 H12C 109.5
C5 C13 H13A 109.5
C5 C13 H13B 109.5
H13A C13 H13B 109.5
C5 C13 H13C 109.5
H13A C13 H13C 109.5
H13B C13 H13C 109.5
C7 C14 H14A 109.5
C7 C14 H14B 109.5
H14A C14 H14B 109.5
C7 C14 H14C 109.5
H14A C14 H14C 109.5
H14B C14 H14C 109.5
C7 C15 H15A 109.5
C7 C15 H15B 109.5
H15A C15 H15B 109.5
C7 C15 H15C 109.5
H15A C15 H15C 109.5
H15B C15 H15C 109.5
C1 O1 H1 109.5
C3 O2 H2 109.5

loop_
_geom_bond_atom_site_label_1
_geom_bond_atom_site_label_2
_geom_bond_distance
C1 O1 1.4369(15)
C1 C2 1.5270(18)
C1 C6 1.5433(17)
C1 H1A 1.0000
C2 C3 1.5261(18)
C2 H2A 0.9900
C2 H2B 0.9900
C3 O2 1.4387(16)
C3 C12 1.5332(19)
C3 C4 1.5570(19)
C4 C11 1.5091(18)
C4 C5 1.5688(18)
C4 H4 1.0000
C5 C13 1.5443(18)
C5 C10 1.5456(18)
C5 C6 1.5741(17)
C6 C7 1.5686(18)
C6 H6 1.0000
C7 C15 1.539(2)
C7 C8 1.5422(19)
C7 C14 1.5464(19)
C8 C9 1.521(2)
C8 H8A 0.9900
C8 H8B 0.9900
C9 C10 1.525(2)
C9 H9A 0.9900
C9 H9B 0.9900
C10 H10A 0.9900
C10 H10B 0.9900
C11 O3 1.2104(17)
C11 H11 0.9500
C12 H12A 0.9800
C12 H12B 0.9800
C12 H12C 0.9800
C13 H13A 0.9800
C13 H13B 0.9800
C13 H13C 0.9800
C14 H14A 0.9800
C14 H14B 0.9800
C14 H14C 0.9800
C15 H15A 0.9800
C15 H15B 0.9800
C15 H15C 0.9800
O1 H1 0.8400
O2 H2 0.8400

loop_
_geom_hbond_atom_site_label_D
_geom_hbond_atom_site_label_H
_geom_hbond_atom_site_label_A
_geom_hbond_distance_DH
_geom_hbond_distance_HA
_geom_hbond_distance_DA
_geom_hbond_angle_DHA
_geom_hbond_site_symmetry_A
C1 H1A O1 1.00 2.58 3.3873(16) 137.2 3_565
O1 H1 O3 0.84 1.98 2.8180(14) 175.8 2_545
O2 H2 O1 0.84 2.00 2.8227(13) 166.0 3_565

loop_
_geom_torsion_atom_site_label_1
_geom_torsion_atom_site_label_2
_geom_torsion_atom_site_label_3
_geom_torsion_atom_site_label_4
_geom_torsion
O1 C1 C2 C3 -174.69(10)
C6 C1 C2 C3 58.73(14)
C1 C2 C3 O2 73.00(14)
C1 C2 C3 C12 -168.34(11)
C1 C2 C3 C4 -47.89(15)
O2 C3 C4 C11 51.84(14)
C2 C3 C4 C11 174.30(10)
C12 C3 C4 C11 -65.14(14)
O2 C3 C4 C5 -74.85(13)
C2 C3 C4 C5 47.61(15)
C12 C3 C4 C5 168.17(11)
C11 C4 C5 C13 -55.51(14)
C3 C4 C5 C13 69.46(14)
C11 C4 C5 C10 61.88(14)
C3 C4 C5 C10 -173.14(11)
C11 C4 C5 C6 179.11(10)
C3 C4 C5 C6 -55.91(14)
O1 C1 C6 C7 39.96(16)
C2 C1 C6 C7 162.77(11)
O1 C1 C6 C5 172.57(10)
C2 C1 C6 C5 -64.62(13)
C13 C5 C6 C1 -61.22(14)
C10 C5 C6 C1 177.92(10)
C4 C5 C6 C1 62.16(12)
C13 C5 C6 C7 71.54(14)
C10 C5 C6 C7 -49.32(15)
C4 C5 C6 C7 -165.08(11)
C1 C6 C7 C15 49.93(16)
C5 C6 C7 C15 -78.47(14)
C1 C6 C7 C8 174.31(11)
C5 C6 C7 C8 45.92(15)
C1 C6 C7 C14 -71.25(14)
C5 C6 C7 C14 160.36(11)
C15 C7 C8 C9 76.65(15)
C14 C7 C8 C9 -167.76(12)
C6 C7 C8 C9 -49.71(16)
C7 C8 C9 C10 57.39(17)
C8 C9 C10 C5 -59.03(16)
C13 C5 C10 C9 -70.10(15)
C4 C5 C10 C9 170.33(11)
C6 C5 C10 C9 54.71(15)
C3 C4 C11 O3 116.78(15)
C5 C4 C11 O3 -114.31(15)
